data_8106287
loop_
_publ_author_name
'Li, Peng-Peng'
'Ma, Jin-Xia'
'Li, Qing-Lin'
'Zhao, Ji-Xing'
'Zhao, Li'

_publ_section_title
;
 Crystal structure of 1-{4-[(2-hydroxy-5-methyl
 benzylidene)amino]phenyl}ethanone O-ethyl-oxime, C18H20N2O2
;
_journal_issue 5
_journal_name_full 'Zeitschrift f\"ur Kristallographie - New Crystal Structures'
_journal_page_first 759
_journal_page_last 761
_journal_paper_doi 10.1515/ncrs-2017-0359
_journal_volume 233
_journal_year 2018
_chemical_formula_moiety 'C18 H20 N2 O2'
_chemical_formula_sum 'C18 H20 N2 O2'
_chemical_formula_weight 296.36
_space_group_crystal_system monoclinic
_space_group_IT_number 7
_space_group_name_Hall 'P -2yc'
_space_group_name_H-M_alt 'P 1 c 1'
_atom_sites_solution_hydrogens geom
_atom_sites_solution_primary direct
_cell_angle_alpha 90
_cell_angle_beta 98.487(3)
_cell_angle_gamma 90
_cell_formula_units_Z 2
_cell_length_a 17.8843(15)
_cell_length_b 7.1821(6)
_cell_length_c 6.3086(6)
_cell_measurement_reflns_used 2721
_cell_measurement_temperature 296(2)
_cell_measurement_theta_max 28.05
_cell_measurement_theta_min 2.84
_cell_volume 801.45(12)
_computing_cell_refinement 'Bruker SAINT'
_computing_data_collection 'Bruker APEX2'
_computing_data_reduction 'Bruker SAINT'
_computing_molecular_graphics 'Olex2 (Dolomanov et al., 2009)'
_computing_publication_material 'Olex2 (Dolomanov et al., 2009)'
_computing_structure_refinement 'ShelXL (Sheldrick, 2008)'
_computing_structure_solution 'ShelXS-1997 (Sheldrick, 2008)'
_diffrn_ambient_temperature 296.15
_diffrn_measured_fraction_theta_full 0.996
_diffrn_measured_fraction_theta_max 0.996
_diffrn_measurement_device_type 'Bruker APEX-II CCD'
_diffrn_measurement_method '\f and \w scans'
_diffrn_radiation_type MoK\a
_diffrn_radiation_wavelength 0.71073
_diffrn_reflns_av_R_equivalents 0.0345
_diffrn_reflns_av_unetI/netI 0.0546
_diffrn_reflns_Laue_measured_fraction_full 0.996
_diffrn_reflns_Laue_measured_fraction_max 0.996
_diffrn_reflns_limit_h_max 23
_diffrn_reflns_limit_h_min -23
_diffrn_reflns_limit_k_max 6
_diffrn_reflns_limit_k_min -9
_diffrn_reflns_limit_l_max 8
_diffrn_reflns_limit_l_min -8
_diffrn_reflns_number 6803
_diffrn_reflns_point_group_measured_fraction_full 0.970
_diffrn_reflns_point_group_measured_fraction_max 0.970
_diffrn_reflns_theta_full 27.499
_diffrn_reflns_theta_max 27.499
_diffrn_reflns_theta_min 3.455
_exptl_absorpt_coefficient_mu 0.081
_exptl_crystal_colour yellow
_exptl_crystal_density_diffrn 1.228
_exptl_crystal_description block
_exptl_crystal_F_000 316
_exptl_crystal_size_max 0.28
_exptl_crystal_size_mid 0.26
_exptl_crystal_size_min 0.22
_refine_diff_density_max 0.155
_refine_diff_density_min -0.154
_refine_diff_density_rms 0.034
_refine_ls_abs_structure_details
;
 Flack x determined using 972 quotients [(I+)-(I-)]/[(I+)+(I-)]
 (Parsons, Flack and Wagner, Acta Cryst. B69 (2013) 249-259).
;
_refine_ls_abs_structure_Flack -1.0(8)
_refine_ls_extinction_coef .
_refine_ls_extinction_method none
_refine_ls_goodness_of_fit_ref 1.043
_refine_ls_hydrogen_treatment constr
_refine_ls_matrix_type full
_refine_ls_number_parameters 203
_refine_ls_number_reflns 3572
_refine_ls_number_restraints 2
_refine_ls_restrained_S_all 1.043
_refine_ls_R_factor_all 0.0760
_refine_ls_R_factor_gt 0.0533
_refine_ls_shift/su_max 0.000
_refine_ls_shift/su_mean 0.000
_refine_ls_structure_factor_coef Fsqd
_refine_ls_weighting_details 'w=1/[\s^2^(Fo^2^)+(0.0700P)^2^+0.0486P] where P=(Fo^2^+2Fc^2^)/3'
_refine_ls_weighting_scheme calc
_refine_ls_wR_factor_gt 0.1287
_refine_ls_wR_factor_ref 0.1411
_reflns_Friedel_coverage 0.944
_reflns_Friedel_fraction_full 0.945
_reflns_Friedel_fraction_max 0.945
_reflns_number_gt 2669
_reflns_number_total 3572
_reflns_threshold_expression 'I > 2\s(I)'
_cod_data_source_file suppl_ncrs-2017-0359_suppl.cif
_cod_data_source_block c18h20n2o2
_cod_database_code 8106287
_shelx_space_group_comment
;
The symmetry employed for this shelxl refinement is uniquely defined
by the following loop, which should always be used as a source of
symmetry information in preference to the above space-group names.
They are only intended as comments.
;
_shelx_estimated_absorpt_t_max 0.982
_shelx_estimated_absorpt_t_min 0.978
_olex2_refinement_description
;
1. Fixed Uiso
 At 1.2 times of:
  All C(H) groups, All C(H,H) groups
 At 1.5 times of:
  All C(H,H,H) groups, All O(H) groups
2.a Secondary CH2 refined with riding coordinates:
 C17(H17A,H17B)
2.b Aromatic/amide H refined with riding coordinates:
 C3(H3), C4(H4), C7(H7), C8(H8), C10(H10), C11(H11), C13(H13), C14(H14)
2.c Idealised Me refined as rotating group:
 C1(H1A,H1B,H1C), C16(H16A,H16B,H16C), C18(H18A,H18B,H18C)
2.d Idealised tetrahedral OH refined as rotating group:
 O1(H1)
;
_shelx_shelxl_version_number 2014/7
_olex2_submission_special_instructions 'No special instructions were received'

loop_
_space_group_symop_operation_xyz
'x, y, z'
'x, -y, z+1/2'

loop_
_atom_site_label
_atom_site_type_symbol
_atom_site_fract_x
_atom_site_fract_y
_atom_site_fract_z
_atom_site_U_iso_or_equiv
_atom_site_adp_type
_atom_site_occupancy
_atom_site_site_symmetry_order
_atom_site_calc_flag
_atom_site_refinement_flags_posn
_atom_site_refinement_flags_adp
_atom_site_refinement_flags_occupancy
_atom_site_disorder_assembly
_atom_site_disorder_group
C1 C 0.0840(2) 0.3098(7) 0.2511(8) 0.0739(13) Uani 1 1 d . . . . .
H1A H 0.0488 0.2095 0.2563 0.111 Uiso 1 1 calc GR . . . .
H1B H 0.0989 0.3150 0.1111 0.111 Uiso 1 1 calc GR . . . .
H1C H 0.0605 0.4252 0.2806 0.111 Uiso 1 1 calc GR . . . .
C2 C 0.15303(19) 0.2776(5) 0.4171(6) 0.0514(9) Uani 1 1 d . . . . .
C3 C 0.1472(2) 0.2132(5) 0.6199(7) 0.0560(10) Uani 1 1 d . . . . .
H3 H 0.0994 0.1914 0.6559 0.067 Uiso 1 1 calc R . . . .
C4 C 0.2098(2) 0.1797(5) 0.7720(6) 0.0528(9) Uani 1 1 d . . . . .
H4 H 0.2037 0.1359 0.9071 0.063 Uiso 1 1 calc R . . . .
C5 C 0.28169(19) 0.2118(5) 0.7222(5) 0.0458(8) Uani 1 1 d . . . . .
C6 C 0.28997(19) 0.2746(4) 0.5163(6) 0.0419(8) Uani 1 1 d . . . . .
C7 C 0.22512(18) 0.3083(5) 0.3665(6) 0.0461(8) Uani 1 1 d . . . . .
H7 H 0.2305 0.3520 0.2308 0.055 Uiso 1 1 calc R . . . .
C8 C 0.36400(18) 0.2928(5) 0.4485(5) 0.0429(8) Uani 1 1 d . . . . .
H8 H 0.3674 0.3263 0.3078 0.052 Uiso 1 1 calc R . . . .
C9 C 0.49604(17) 0.2620(4) 0.5101(5) 0.0391(7) Uani 1 1 d . . . . .
C10 C 0.50868(19) 0.1812(4) 0.3186(5) 0.0443(8) Uani 1 1 d . . . . .
H10 H 0.4685 0.1299 0.2269 0.053 Uiso 1 1 calc R . . . .
C11 C 0.58074(17) 0.1763(4) 0.2633(5) 0.0429(8) Uani 1 1 d . . . . .
H11 H 0.5883 0.1215 0.1346 0.051 Uiso 1 1 calc R . . . .
C12 C 0.64233(17) 0.2524(4) 0.3975(5) 0.0380(8) Uani 1 1 d . . . . .
C13 C 0.62838(17) 0.3327(4) 0.5902(5) 0.0415(8) Uani 1 1 d . . . . .
H13 H 0.6682 0.3851 0.6822 0.050 Uiso 1 1 calc R . . . .
C14 C 0.55754(17) 0.3354(4) 0.6456(5) 0.0414(8) Uani 1 1 d . . . . .
H14 H 0.5501 0.3871 0.7761 0.050 Uiso 1 1 calc R . . . .
C15 C 0.72032(16) 0.2477(4) 0.3425(5) 0.0416(8) Uani 1 1 d . . . . .
C16 C 0.7347(2) 0.1967(6) 0.1232(7) 0.0614(11) Uani 1 1 d . . . . .
H16A H 0.6874 0.1854 0.0299 0.092 Uiso 1 1 calc GR . . . .
H16B H 0.7612 0.0802 0.1286 0.092 Uiso 1 1 calc GR . . . .
H16C H 0.7647 0.2918 0.0698 0.092 Uiso 1 1 calc GR . . . .
C17 C 0.8992(2) 0.3372(8) 0.6112(8) 0.0801(14) Uani 1 1 d . . . . .
H17A H 0.8798 0.4408 0.6852 0.096 Uiso 1 1 calc R . . . .
H17B H 0.9452 0.3780 0.5609 0.096 Uiso 1 1 calc R . . . .
C18 C 0.9167(3) 0.1829(10) 0.7608(11) 0.108(2) Uani 1 1 d . . . . .
H18A H 0.9377 0.0816 0.6894 0.162 Uiso 1 1 calc GR . . . .
H18B H 0.8713 0.1424 0.8112 0.162 Uiso 1 1 calc GR . . . .
H18C H 0.9527 0.2232 0.8801 0.162 Uiso 1 1 calc GR . . . .
N1 N 0.42474(15) 0.2632(4) 0.5805(4) 0.0433(7) Uani 1 1 d . . . . .
N3 N 0.77224(16) 0.2920(5) 0.4946(5) 0.0554(8) Uani 1 1 d . . . . .
O1 O 0.34179(16) 0.1794(4) 0.8740(4) 0.0630(8) Uani 1 1 d . . . . .
H1 H 0.3809 0.2021 0.8253 0.094 Uiso 1 1 calc GR . . . .
O2 O 0.84448(14) 0.2853(4) 0.4303(5) 0.0670(8) Uani 1 1 d . . . . .

loop_
_atom_site_aniso_label
_atom_site_aniso_U_11
_atom_site_aniso_U_22
_atom_site_aniso_U_33
_atom_site_aniso_U_23
_atom_site_aniso_U_13
_atom_site_aniso_U_12
C1 0.041(2) 0.098(3) 0.079(3) 0.008(2) -0.003(2) -0.003(2)
C2 0.0436(19) 0.052(2) 0.058(2) -0.0033(17) 0.0059(17) 0.0029(15)
C3 0.0449(19) 0.057(2) 0.070(3) -0.0015(19) 0.0204(18) -0.0027(16)
C4 0.057(2) 0.057(2) 0.047(2) 0.0025(16) 0.0173(18) -0.0004(16)
C5 0.0480(19) 0.0487(18) 0.040(2) 0.0027(15) 0.0051(16) -0.0006(15)
C6 0.0410(18) 0.0423(16) 0.0424(19) -0.0019(15) 0.0061(14) 0.0007(14)
C7 0.0433(18) 0.0477(18) 0.0463(19) -0.0013(15) 0.0034(15) 0.0005(14)
C8 0.0443(17) 0.0447(17) 0.0395(18) 0.0015(14) 0.0052(14) -0.0018(13)
C9 0.0394(16) 0.0379(17) 0.0382(17) 0.0040(13) 0.0000(14) -0.0009(12)
C10 0.0427(18) 0.0439(18) 0.0425(19) -0.0054(15) -0.0063(14) -0.0072(13)
C11 0.0436(17) 0.0432(18) 0.0396(17) -0.0084(14) -0.0010(14) 0.0015(13)
C12 0.0413(18) 0.0315(15) 0.0386(18) 0.0036(12) -0.0029(14) 0.0009(12)
C13 0.0393(17) 0.0419(18) 0.0397(18) -0.0013(14) -0.0058(14) -0.0021(13)
C14 0.0472(18) 0.0393(17) 0.0356(17) -0.0030(13) -0.0004(14) -0.0015(13)
C15 0.0390(17) 0.0389(17) 0.0450(18) 0.0023(15) -0.0005(15) 0.0003(13)
C16 0.046(2) 0.080(3) 0.057(2) -0.008(2) 0.0057(17) 0.0009(18)
C17 0.040(2) 0.105(4) 0.092(3) -0.012(3) -0.002(2) -0.009(2)
C18 0.075(3) 0.148(5) 0.091(4) 0.015(4) -0.019(3) -0.006(3)
N1 0.0409(15) 0.0434(17) 0.0439(16) 0.0002(12) 0.0006(12) -0.0047(11)
N3 0.0387(15) 0.0676(19) 0.058(2) -0.0058(16) 0.0017(14) -0.0020(13)
O1 0.0580(15) 0.0880(19) 0.0410(14) 0.0129(13) 0.0012(11) -0.0001(14)
O2 0.0397(14) 0.095(2) 0.0656(19) -0.0069(16) 0.0040(13) -0.0020(13)

loop_
_atom_type_symbol
_atom_type_description
_atom_type_scat_dispersion_real
_atom_type_scat_dispersion_imag
_atom_type_scat_source
C C 0.0033 0.0016 'International Tables Vol C Tables 4.2.6.8 and 6.1.1.4'
H H 0.0000 0.0000 'International Tables Vol C Tables 4.2.6.8 and 6.1.1.4'
N N 0.0061 0.0033 'International Tables Vol C Tables 4.2.6.8 and 6.1.1.4'
O O 0.0106 0.0060 'International Tables Vol C Tables 4.2.6.8 and 6.1.1.4'

loop_
_geom_angle_atom_site_label_1
_geom_angle_atom_site_label_2
_geom_angle_atom_site_label_3
_geom_angle
_geom_angle_site_symmetry_1
_geom_angle_site_symmetry_3
H1A C1 H1B 109.5 . .
H1A C1 H1C 109.5 . .
H1B C1 H1C 109.5 . .
C2 C1 H1A 109.5 . .
C2 C1 H1B 109.5 . .
C2 C1 H1C 109.5 . .
C3 C2 C1 121.9(4) . .
C3 C2 C7 117.7(3) . .
C7 C2 C1 120.4(4) . .
C2 C3 H3 118.7 . .
C2 C3 C4 122.6(3) . .
C4 C3 H3 118.7 . .
C3 C4 H4 120.1 . .
C3 C4 C5 119.7(3) . .
C5 C4 H4 120.1 . .
C4 C5 C6 119.4(3) . .
O1 C5 C4 118.6(3) . .
O1 C5 C6 122.0(3) . .
C5 C6 C7 119.2(3) . .
C5 C6 C8 121.7(3) . .
C7 C6 C8 118.9(3) . .
C2 C7 C6 121.3(3) . .
C2 C7 H7 119.3 . .
C6 C7 H7 119.3 . .
C6 C8 H8 119.6 . .
N1 C8 C6 120.9(3) . .
N1 C8 H8 119.6 . .
C10 C9 C14 118.5(3) . .
C10 C9 N1 123.2(3) . .
C14 C9 N1 118.2(3) . .
C9 C10 H10 119.8 . .
C11 C10 C9 120.5(3) . .
C11 C10 H10 119.8 . .
C10 C11 H11 119.4 . .
C10 C11 C12 121.1(3) . .
C12 C11 H11 119.4 . .
C11 C12 C13 117.5(3) . .
C11 C12 C15 122.2(3) . .
C13 C12 C15 120.3(3) . .
C12 C13 H13 119.3 . .
C14 C13 C12 121.3(3) . .
C14 C13 H13 119.3 . .
C9 C14 H14 119.4 . .
C13 C14 C9 121.1(3) . .
C13 C14 H14 119.4 . .
C12 C15 C16 121.2(3) . .
N3 C15 C12 115.1(3) . .
N3 C15 C16 123.7(3) . .
C15 C16 H16A 109.5 . .
C15 C16 H16B 109.5 . .
C15 C16 H16C 109.5 . .
H16A C16 H16B 109.5 . .
H16A C16 H16C 109.5 . .
H16B C16 H16C 109.5 . .
H17A C17 H17B 107.9 . .
C18 C17 H17A 109.2 . .
C18 C17 H17B 109.2 . .
O2 C17 H17A 109.2 . .
O2 C17 H17B 109.2 . .
O2 C17 C18 111.9(4) . .
C17 C18 H18A 109.5 . .
C17 C18 H18B 109.5 . .
C17 C18 H18C 109.5 . .
H18A C18 H18B 109.5 . .
H18A C18 H18C 109.5 . .
H18B C18 H18C 109.5 . .
C8 N1 C9 120.9(3) . .
C15 N3 O2 111.8(3) . .
C5 O1 H1 109.5 . .
N3 O2 C17 107.9(3) . .

loop_
_geom_bond_atom_site_label_1
_geom_bond_atom_site_label_2
_geom_bond_distance
_geom_bond_site_symmetry_2
C1 H1A 0.9600 .
C1 H1B 0.9600 .
C1 H1C 0.9600 .
C1 C2 1.514(5) .
C2 C3 1.379(6) .
C2 C7 1.391(5) .
C3 H3 0.9300 .
C3 C4 1.383(5) .
C4 H4 0.9300 .
C4 C5 1.387(5) .
C5 C6 1.403(5) .
C5 O1 1.350(4) .
C6 C7 1.405(5) .
C6 C8 1.456(5) .
C7 H7 0.9300 .
C8 H8 0.9300 .
C8 N1 1.285(4) .
C9 C10 1.389(5) .
C9 C14 1.393(4) .
C9 N1 1.411(4) .
C10 H10 0.9300 .
C10 C11 1.384(5) .
C11 H11 0.9300 .
C11 C12 1.398(4) .
C12 C13 1.401(5) .
C12 C15 1.487(4) .
C13 H13 0.9300 .
C13 C14 1.363(4) .
C14 H14 0.9300 .
C15 C16 1.490(6) .
C15 N3 1.273(4) .
C16 H16A 0.9600 .
C16 H16B 0.9600 .
C16 H16C 0.9600 .
C17 H17A 0.9700 .
C17 H17B 0.9700 .
C17 C18 1.459(8) .
C17 O2 1.439(5) .
C18 H18A 0.9600 .
C18 H18B 0.9600 .
C18 H18C 0.9600 .
N3 O2 1.411(4) .
O1 H1 0.8200 .
